data_7221127
loop_
_publ_author_name
'Salmer\'on-Valverde, Amparo'
'Bern\`es, Sylvain'

_publ_section_title
;
 Crystal growth and characterization of solvated organic charge-transfer
 complexes built on TTF and 9-dicyanomethylenefluorene derivatives
;
_journal_issue 32
_journal_name_full CrystEngComm
_journal_page_first 6227
_journal_paper_doi 10.1039/C5CE01059D
_journal_volume 17
_journal_year 2015
_chemical_formula_moiety 'C17 H5 N5 O8, C6 H4 S4, H2 O'
_chemical_formula_sum 'C23 H11 N5 O9 S4'
_chemical_formula_weight 629.61
_chemical_melting_point 509
_chemical_name_systematic 'Tetrathiafulvalene 9-dicyanomethylene-4,5,7-trinitrofluorene-2-carboxylic acid monohydrate'
_space_group_crystal_system monoclinic
_space_group_IT_number 15
_space_group_name_Hall '-C 2yc'
_space_group_name_H-M_alt 'C 1 2/c 1'
_symmetry_space_group_name_Hall '-C 2yc'
_symmetry_space_group_name_H-M 'C 1 2/c 1'
_atom_sites_solution_hydrogens mixed
_atom_sites_solution_primary direct
_atom_sites_solution_secondary difmap
_audit_creation_date 2015-01-30
_audit_creation_method SHELXL-2014/7
_audit_update_record
;
2015-03-23 deposited with the CCDC.
2015-07-07 downloaded from the CCDC.
;
_cell_angle_alpha 90
_cell_angle_beta 104.572(7)
_cell_angle_gamma 90
_cell_formula_units_Z 4
_cell_length_a 15.9432(14)
_cell_length_b 12.1351(9)
_cell_length_c 13.5738(11)
_cell_measurement_reflns_used 79
_cell_measurement_temperature 298(2)
_cell_measurement_theta_max 12.40
_cell_measurement_theta_min 4.80
_cell_volume 2541.7(4)
_computing_cell_refinement XSCANS
_computing_data_collection 'XSCANS (Siemens, 1996)'
_computing_data_reduction XSCANS
_computing_molecular_graphics
;
SHELXTL-Plus (Siemens, 1996) and MERCURY (Macrae et al., 2008)
;
_computing_publication_material SHELXL-2014/7
_computing_structure_refinement 'SHELXL-2014/7 (Sheldrick, 2014)'
_computing_structure_solution 'SHELXS-2014/7 (Sheldrick, 2014)'
_diffrn_ambient_temperature 298(2)
_diffrn_measured_fraction_theta_full 0.999
_diffrn_measured_fraction_theta_max 0.999
_diffrn_measurement_device_type 'Bruker P4'
_diffrn_measurement_method '\w scans'
_diffrn_radiation_monochromator graphite
_diffrn_radiation_source X-ray
_diffrn_radiation_type MoK\a
_diffrn_radiation_wavelength 0.71073
_diffrn_reflns_av_R_equivalents 0.0256
_diffrn_reflns_av_unetI/netI 0.0254
_diffrn_reflns_laue_measured_fraction_full 0.999
_diffrn_reflns_laue_measured_fraction_max 0.999
_diffrn_reflns_limit_h_max 13
_diffrn_reflns_limit_h_min -20
_diffrn_reflns_limit_k_max 15
_diffrn_reflns_limit_k_min -15
_diffrn_reflns_limit_l_max 17
_diffrn_reflns_limit_l_min -17
_diffrn_reflns_number 6560
_diffrn_reflns_point_group_measured_fraction_full 0.999
_diffrn_reflns_point_group_measured_fraction_max 0.999
_diffrn_reflns_theta_full 25.242
_diffrn_reflns_theta_max 27.499
_diffrn_reflns_theta_min 2.135
_diffrn_source 'fine-focus sealed tube'
_diffrn_source_current 30
_diffrn_source_power 1.5
_diffrn_source_type FN4
_diffrn_source_voltage 50
_diffrn_standards_decay_% 1
_diffrn_standards_interval_count 97
_diffrn_standards_number 3
_exptl_absorpt_coefficient_mu 0.439
_exptl_absorpt_correction_T_max 0.33615
_exptl_absorpt_correction_T_min 0.28602
_exptl_absorpt_correction_type psi-scan
_exptl_absorpt_process_details 'XSCANS (Siemens, 1996)'
_exptl_crystal_colour brown
_exptl_crystal_density_diffrn 1.645
_exptl_crystal_description needle
_exptl_crystal_F_000 1280
_exptl_crystal_recrystallization_method 'Re-crystallisation from solvent: CH3CN'
_exptl_crystal_size_max 0.60
_exptl_crystal_size_mid 0.34
_exptl_crystal_size_min 0.20
_refine_diff_density_max 0.912
_refine_diff_density_min -0.390
_refine_diff_density_rms 0.073
_refine_ls_extinction_method none
_refine_ls_goodness_of_fit_ref 1.064
_refine_ls_hydrogen_treatment mixed
_refine_ls_matrix_type full
_refine_ls_number_constraints 0
_refine_ls_number_parameters 227
_refine_ls_number_reflns 2918
_refine_ls_number_restraints 14
_refine_ls_restrained_S_all 1.064
_refine_ls_R_factor_all 0.0647
_refine_ls_R_factor_gt 0.0547
_refine_ls_shift/su_max 0.001
_refine_ls_shift/su_mean 0.000
_refine_ls_structure_factor_coef Fsqd
_refine_ls_weighting_details 'w=1/[\s^2^(Fo^2^)+(0.0699P)^2^+5.6211P] where P=(Fo^2^+2Fc^2^)/3'
_refine_ls_weighting_scheme calc
_refine_ls_wR_factor_gt 0.1448
_refine_ls_wR_factor_ref 0.1511
_reflns_Friedel_coverage 0.000
_reflns_number_gt 2476
_reflns_number_total 2918
_reflns_threshold_expression 'I > 2\s(I)'
_cod_data_source_file c5ce01059d2.cif
_cod_data_source_block 5
_cod_depositor_comments 'Adding full bibliography for 7221123--7221128.cif.'
_cod_database_code 7221127
_shelx_shelxl_version_number 2014/7

loop_
_space_group_symop_operation_xyz
'x, y, z'
'-x, y, -z+1/2'
'x+1/2, y+1/2, z'
'-x+1/2, y+1/2, -z+1/2'
'-x, -y, -z'
'x, -y, z-1/2'
'-x+1/2, -y+1/2, -z'
'x+1/2, -y+1/2, z-1/2'

loop_
_atom_site_label
_atom_site_type_symbol
_atom_site_fract_x
_atom_site_fract_y
_atom_site_fract_z
_atom_site_U_iso_or_equiv
_atom_site_adp_type
_atom_site_occupancy
_atom_site_site_symmetry_order
_atom_site_calc_flag
_atom_site_refinement_flags_posn
_atom_site_refinement_flags_adp
_atom_site_refinement_flags_occupancy
_atom_site_disorder_assembly
_atom_site_disorder_group
C1 C 0.66001(17) 0.5337(2) 0.8326(2) 0.0365(6) Uani 1 1 d . . . . .
H1A H 0.6766 0.4603 0.8436 0.044 Uiso 1 1 calc R U . . .
C2 C 0.72027(18) 0.6177(3) 0.8617(2) 0.0415(6) Uani 1 1 d D . . . .
C3 C 0.6975(2) 0.7261(3) 0.8409(2) 0.0474(7) Uani 1 1 d . . . . .
H3A H 0.7390 0.7813 0.8583 0.057 Uiso 1 1 calc R U . . .
C4 C 0.6129(2) 0.7524(2) 0.7943(2) 0.0456(7) Uani 1 1 d . . . . .
C5 C 0.54710(17) 0.6727(2) 0.77071(19) 0.0334(5) Uani 1 1 d . . . . .
C6 C 0.57429(16) 0.5611(2) 0.78657(19) 0.0315(5) Uani 1 1 d . . . . .
C7 C 0.5000 0.4882(3) 0.7500 0.0297(7) Uani 1 2 d S T P . .
C8 C 0.5000 0.3753(3) 0.7500 0.0344(8) Uani 1 2 d S T P . .
C9 C 0.57790(19) 0.3103(2) 0.7761(2) 0.0424(6) Uani 1 1 d . . . . .
N10 N 0.6388(2) 0.2568(3) 0.7946(3) 0.0663(8) Uani 1 1 d . . . . .
C11A C 0.8104(9) 0.5914(10) 0.9166(13) 0.051(7) Uani 0.5 1 d D . P A 1
O12A O 0.8330(13) 0.4931(13) 0.9211(17) 0.115(7) Uani 0.5 1 d D . P A 1
O13A O 0.8553(14) 0.6735(15) 0.9588(18) 0.084(6) Uani 0.5 1 d D . P A 1
H13A H 0.905(3) 0.651(4) 0.996(5) 0.126 Uiso 0.5 1 d D U P B 1
N11B N 0.8102(7) 0.5864(11) 0.9166(12) 0.072(8) Uani 0.5 1 d D . P A 2
O12B O 0.8239(9) 0.4845(8) 0.9341(10) 0.053(2) Uani 0.5 1 d D . P A 2
O13B O 0.8663(13) 0.6562(12) 0.9382(16) 0.068(4) Uani 0.5 1 d D . P A 2
N14 N 0.5972(2) 0.8675(3) 0.7570(3) 0.0655(8) Uani 1 1 d . . . . .
O15 O 0.5414(2) 0.8818(2) 0.6742(2) 0.0744(8) Uani 1 1 d . . . . .
O16 O 0.6418(2) 0.9397(2) 0.8099(3) 0.0931(11) Uani 1 1 d . . . . .
S17 S 0.63982(5) 0.47940(6) 0.56837(6) 0.0419(2) Uani 1 1 d . . . . .
C18 C 0.6905(2) 0.6071(3) 0.5831(2) 0.0499(7) Uani 1 1 d . . . . .
H18A H 0.7499 0.6135 0.6108 0.060 Uiso 1 1 calc R U . . .
C19 C 0.6415(2) 0.6952(3) 0.5536(3) 0.0527(8) Uani 1 1 d . . . . .
H19A H 0.6656 0.7654 0.5589 0.063 Uiso 1 1 calc R U . . .
S20 S 0.53055(5) 0.67557(6) 0.50444(6) 0.0456(2) Uani 1 1 d . . . . .
C21 C 0.53581(17) 0.5328(2) 0.5157(2) 0.0368(6) Uani 1 1 d . . . . .
O22 O 1.0273(4) 0.5827(4) 0.9393(5) 0.0763(17) Uani 0.5 1 d D . P . .
H22A H 0.995(5) 0.527(5) 0.921(8) 0.114 Uiso 0.5 1 d D U P . .
H22B H 1.070(4) 0.563(8) 0.987(6) 0.114 Uiso 0.5 1 d D U P . .

loop_
_atom_site_aniso_label
_atom_site_aniso_U_11
_atom_site_aniso_U_22
_atom_site_aniso_U_33
_atom_site_aniso_U_23
_atom_site_aniso_U_13
_atom_site_aniso_U_12
C1 0.0307(13) 0.0367(13) 0.0425(14) -0.0009(11) 0.0101(10) -0.0012(11)
C2 0.0315(13) 0.0483(16) 0.0453(15) -0.0044(12) 0.0110(11) -0.0073(12)
C3 0.0400(16) 0.0449(16) 0.0573(17) -0.0056(14) 0.0119(13) -0.0153(13)
C4 0.0464(16) 0.0334(14) 0.0577(17) -0.0009(13) 0.0143(13) -0.0085(13)
C5 0.0352(14) 0.0304(12) 0.0370(12) -0.0003(10) 0.0137(10) -0.0003(10)
C6 0.0299(12) 0.0283(12) 0.0384(13) -0.0029(10) 0.0124(10) -0.0010(10)
C7 0.0252(16) 0.0288(16) 0.0358(17) 0.000 0.0088(13) 0.000
C8 0.0349(19) 0.0291(17) 0.0390(18) 0.000 0.0088(15) 0.000
C9 0.0405(16) 0.0357(14) 0.0508(16) 0.0011(12) 0.0112(12) 0.0046(12)
N10 0.0549(18) 0.0563(18) 0.085(2) 0.0055(16) 0.0135(15) 0.0182(15)
C11A 0.044(12) 0.044(8) 0.065(12) 0.017(7) 0.016(8) 0.009(7)
O12A 0.040(5) 0.104(13) 0.202(17) -0.041(9) 0.030(7) -0.005(6)
O13A 0.056(8) 0.101(10) 0.087(7) -0.032(6) 0.005(5) -0.033(7)
N11B 0.029(8) 0.125(16) 0.062(10) -0.033(8) 0.010(6) -0.039(7)
O12B 0.028(4) 0.043(5) 0.080(5) 0.001(3) -0.004(3) 0.000(3)
O13B 0.043(4) 0.053(4) 0.098(11) -0.007(6) 0.003(6) -0.017(4)
N14 0.075(2) 0.0399(15) 0.085(2) 0.0019(15) 0.0252(18) -0.0079(15)
O15 0.109(2) 0.0461(14) 0.0739(17) 0.0129(13) 0.0341(17) -0.0008(15)
O16 0.104(3) 0.0383(14) 0.127(3) -0.0126(15) 0.010(2) -0.0297(15)
S17 0.0346(4) 0.0451(4) 0.0456(4) -0.0017(3) 0.0093(3) 0.0032(3)
C18 0.0375(16) 0.0565(19) 0.0549(18) -0.0051(15) 0.0099(13) -0.0105(14)
C19 0.0522(19) 0.0492(18) 0.0590(19) -0.0069(15) 0.0183(15) -0.0160(15)
S20 0.0456(4) 0.0342(4) 0.0572(5) 0.0008(3) 0.0132(3) -0.0015(3)
C21 0.0334(13) 0.0366(13) 0.0412(14) -0.0012(11) 0.0112(11) -0.0004(11)
O22 0.055(3) 0.055(3) 0.106(5) -0.021(3) -0.003(3) 0.010(3)

loop_
_atom_type_symbol
_atom_type_description
_atom_type_scat_dispersion_real
_atom_type_scat_dispersion_imag
_atom_type_scat_source
C C 0.0033 0.0016 'International Tables Vol C Tables 4.2.6.8 and 6.1.1.4'
H H 0.0000 0.0000 'International Tables Vol C Tables 4.2.6.8 and 6.1.1.4'
N N 0.0061 0.0033 'International Tables Vol C Tables 4.2.6.8 and 6.1.1.4'
O O 0.0106 0.0060 'International Tables Vol C Tables 4.2.6.8 and 6.1.1.4'
S S 0.1246 0.1234 'International Tables Vol C Tables 4.2.6.8 and 6.1.1.4'

loop_
_geom_angle_atom_site_label_1
_geom_angle_atom_site_label_2
_geom_angle_atom_site_label_3
_geom_angle
_geom_angle_site_symmetry_1
_geom_angle_site_symmetry_3
C2 C1 C6 118.9(3) . .
C2 C1 H1A 120.6 . .
C6 C1 H1A 120.6 . .
C3 C2 C1 121.0(3) . .
C3 C2 C11A 118.9(6) . .
C1 C2 C11A 120.0(6) . .
C3 C2 N11B 121.2(6) . .
C1 C2 N11B 117.7(6) . .
C2 C3 C4 119.7(3) . .
C2 C3 H3A 120.2 . .
C4 C3 H3A 120.2 . .
C3 C4 C5 122.4(3) . .
C3 C4 N14 115.9(3) . .
C5 C4 N14 121.2(3) . .
C4 C5 C6 116.1(2) . .
C4 C5 C5 136.31(17) . 2_656
C6 C5 C5 107.58(15) . 2_656
C1 C6 C5 121.5(2) . .
C1 C6 C7 128.9(2) . .
C5 C6 C7 109.6(2) . .
C8 C7 C6 127.23(15) . .
C8 C7 C6 127.23(15) . 2_656
C6 C7 C6 105.5(3) . 2_656
C7 C8 C9 123.24(17) . .
C7 C8 C9 123.24(17) . 2_656
C9 C8 C9 113.5(3) . 2_656
N10 C9 C8 178.1(4) . .
O12A C11A O13A 127.3(16) . .
O12A C11A C2 117.7(13) . .
O13A C11A C2 114.9(14) . .
C11A O13A H13A 110(3) . .
O13B N11B O12B 123.6(13) . .
O13B N11B C2 120.1(14) . .
O12B N11B C2 116.2(10) . .
O16 N14 O15 126.4(3) . .
O16 N14 C4 116.4(3) . .
O15 N14 C4 117.1(3) . .
C18 S17 C21 94.72(15) . .
C19 C18 S17 117.6(2) . .
C19 C18 H18A 121.2 . .
S17 C18 H18A 121.2 . .
C18 C19 S20 118.1(3) . .
C18 C19 H19A 121.0 . .
S20 C19 H19A 121.0 . .
C21 S20 C19 94.63(15) . .
C21 C21 S20 122.2(3) 5_666 .
C21 C21 S17 122.7(3) 5_666 .
S20 C21 S17 115.01(15) . .
H22A O22 H22B 108(5) . .

loop_
_geom_bond_atom_site_label_1
_geom_bond_atom_site_label_2
_geom_bond_distance
_geom_bond_site_symmetry_2
C1 C2 1.388(4) .
C1 C6 1.392(4) .
C1 H1A 0.9300 .
C2 C3 1.375(5) .
C2 C11A 1.478(12) .
C2 N11B 1.489(11) .
C3 C4 1.374(5) .
C3 H3A 0.9300 .
C4 C5 1.404(4) .
C4 N14 1.485(4) .
C5 C6 1.422(3) .
C5 C5 1.465(5) 2_656
C6 C7 1.461(3) .
C7 C8 1.370(5) .
C7 C6 1.461(3) 2_656
C8 C9 1.438(4) .
C8 C9 1.438(4) 2_656
C9 N10 1.142(4) .
C11A O12A 1.243(15) .
C11A O13A 1.275(18) .
O13A H13A 0.88(2) .
N11B O13B 1.212(15) .
N11B O12B 1.268(13) .
N14 O16 1.239(4) .
N14 O15 1.258(4) .
S17 C18 1.736(3) .
S17 C21 1.756(3) .
C18 C19 1.326(5) .
C18 H18A 0.9300 .
C19 S20 1.742(3) .
C19 H19A 0.9300 .
S20 C21 1.740(3) .
C21 C21 1.369(5) 5_666
O22 H22A 0.85(2) .
O22 H22B 0.85(2) .

loop_
_geom_hbond_atom_site_label_D
_geom_hbond_atom_site_label_H
_geom_hbond_atom_site_label_A
_geom_hbond_distance_DH
_geom_hbond_distance_HA
_geom_hbond_distance_DA
_geom_hbond_angle_DHA
_geom_hbond_site_symmetry_A
O13A H13A O22 0.88(2) 2.41(6) 3.03(2) 128(6) .
O22 H22A O15 0.85(2) 2.18(6) 2.944(6) 150(11) 4_646
O22 H22A O22 0.85(2) 2.41(10) 2.869(14) 115(9) 5_767
O22 H22B O12A 0.85(2) 1.85(3) 2.697(19) 173(11) 5_767
O22 H22B O12B 0.85(2) 1.85(4) 2.682(11) 167(12) 5_767

loop_
_geom_torsion_atom_site_label_1
_geom_torsion_atom_site_label_2
_geom_torsion_atom_site_label_3
_geom_torsion_atom_site_label_4
_geom_torsion
_geom_torsion_site_symmetry_1
_geom_torsion_site_symmetry_4
C6 C1 C2 C3 -3.5(4) . .
C6 C1 C2 C11A 176.1(9) . .
C6 C1 C2 N11B 176.2(8) . .
C1 C2 C3 C4 2.7(5) . .
C11A C2 C3 C4 -176.9(9) . .
N11B C2 C3 C4 -177.0(8) . .
C2 C3 C4 C5 2.9(5) . .
C2 C3 C4 N14 -168.7(3) . .
C3 C4 C5 C6 -7.3(4) . .
N14 C4 C5 C6 164.0(3) . .
C3 C4 C5 C5 174.9(4) . 2_656
N14 C4 C5 C5 -13.9(6) . 2_656
C2 C1 C6 C5 -1.2(4) . .
C2 C1 C6 C7 -179.8(2) . .
C4 C5 C6 C1 6.4(4) . .
C5 C5 C6 C1 -175.2(3) 2_656 .
C4 C5 C6 C7 -174.8(2) . .
C5 C5 C6 C7 3.6(3) 2_656 .
C1 C6 C7 C8 -2.7(3) . .
C5 C6 C7 C8 178.59(13) . .
C1 C6 C7 C6 177.3(3) . 2_656
C5 C6 C7 C6 -1.41(13) . 2_656
C6 C7 C8 C9 -7.84(19) . .
C6 C7 C8 C9 172.16(19) 2_656 .
C6 C7 C8 C9 172.16(19) . 2_656
C6 C7 C8 C9 -7.84(19) 2_656 2_656
C3 C2 C11A O12A -169.4(15) . .
C1 C2 C11A O12A 11(2) . .
C3 C2 C11A O13A 14.0(19) . .
C1 C2 C11A O13A -165.6(13) . .
C3 C2 N11B O13B -5(2) . .
C1 C2 N11B O13B 175.6(15) . .
C3 C2 N11B O12B 178.4(11) . .
C1 C2 N11B O12B -1.4(17) . .
C3 C4 N14 O16 -36.1(5) . .
C5 C4 N14 O16 152.1(4) . .
C3 C4 N14 O15 142.6(3) . .
C5 C4 N14 O15 -29.2(5) . .
C21 S17 C18 C19 -0.2(3) . .
S17 C18 C19 S20 1.0(4) . .
C18 C19 S20 C21 -1.2(3) . .
C19 S20 C21 C21 -178.1(3) . 5_666
C19 S20 C21 S17 1.06(19) . .
C18 S17 C21 C21 178.5(3) . 5_666
C18 S17 C21 S20 -0.67(19) . .
